data_1518464
loop_
_publ_author_name
'Xu, Jin-Fang'
'Zhao, Hui-Jun'
'Wang, Xiao-Bing'
'Li, Zhong-Rui'
'Luo, Jun'
'Yang, Ming-Hua'
'Yang, Lei'
'Yu, Wen-Ying'
'Yao, He-Quan'
'Luo, Jian-Guang'
'Kong, Ling-Yi'

_publ_section_title
;
 (+-)-Melicolones A and B, Rearranged Prenylated Acetophenone
 Stereoisomers with an Unusual 9-Oxatricyclo[3.2.1.1(3,8)]nonane Core from
 the Leaves of Melicope ptelefolia.
;
_journal_issue 1
_journal_name_full 'Organic letters'
_journal_page_first 146
_journal_page_last 149
_journal_paper_doi 10.1021/ol5033738
_journal_volume 17
_journal_year 2015
_chemical_absolute_configuration ad
_chemical_formula_sum 'C19 H26 O7'
_chemical_formula_weight 366.40
_chemical_name_systematic
;
 ?
;
_space_group_crystal_system orthorhombic
_space_group_IT_number 19
_space_group_name_Hall 'P 2ac 2ab'
_space_group_name_H-M_alt 'P 21 21 21'
_symmetry_space_group_name_Hall 'P 2ac 2ab'
_symmetry_space_group_name_H-M 'P 21 21 21'
_atom_sites_solution_hydrogens geom
_audit_creation_method SHELXL-2013
_cell_angle_alpha 90
_cell_angle_beta 90
_cell_angle_gamma 90
_cell_formula_units_Z 4
_cell_length_a 9.14520(10)
_cell_length_b 12.5627(2)
_cell_length_c 16.2841(2)
_cell_measurement_reflns_used 8547
_cell_measurement_temperature 291(2)
_cell_measurement_theta_max 69.4921
_cell_measurement_theta_min 3.5153
_cell_volume 1870.85(4)
_computing_cell_refinement 'CrysAlisPro (Agilent Technologies)'
_computing_data_collection 'CrysAlisPro (Agilent Technologies)'
_computing_data_reduction 'CrysAlisPro (Agilent Technologies)'
_computing_molecular_graphics 'Ortep-3 (L. J. Farrugia, 2001)'
_computing_publication_material SHELXL-2013
_computing_structure_refinement 'SHELXL-2013 (Sheldrick, 2013)'
_computing_structure_solution 'SHELXS-97 (Sheldrick, 1997)'
_diffrn_ambient_temperature 291(2)
_diffrn_detector_area_resol_mean 15.9149
_diffrn_measured_fraction_theta_full 0.999
_diffrn_measured_fraction_theta_max 0.993
_diffrn_measurement_device_type 'Gemini S Ultra, Agilent Technologies'
_diffrn_measurement_method '\w scans'
_diffrn_radiation_type CuK\a
_diffrn_radiation_wavelength 1.54184
_diffrn_reflns_av_R_equivalents 0.0267
_diffrn_reflns_av_unetI/netI 0.0201
_diffrn_reflns_Laue_measured_fraction_full 0.999
_diffrn_reflns_Laue_measured_fraction_max 0.993
_diffrn_reflns_limit_h_max 10
_diffrn_reflns_limit_h_min -9
_diffrn_reflns_limit_k_max 14
_diffrn_reflns_limit_k_min -15
_diffrn_reflns_limit_l_max 19
_diffrn_reflns_limit_l_min -19
_diffrn_reflns_number 13585
_diffrn_reflns_point_group_measured_fraction_full 0.997
_diffrn_reflns_point_group_measured_fraction_max 0.985
_diffrn_reflns_theta_full 67.684
_diffrn_reflns_theta_max 69.620
_diffrn_reflns_theta_min 4.445
_diffrn_source 'Enhance Ultra (Cu) X-ray Source'
_exptl_absorpt_coefficient_mu 0.824
_exptl_absorpt_correction_T_max 1.00000
_exptl_absorpt_correction_T_min 0.73950
_exptl_absorpt_correction_type multi-scan
_exptl_absorpt_process_details
;
CrysAlisPro, Agilent Technologies,
Version 1.171.36.21 (release 14-08-2012 CrysAlis171 .NET)
(compiled Sep 14 2012,17:21:16)
Empirical absorption correction using spherical harmonics,
 implemented in SCALE3 ABSPACK scaling algorithm.
;
_exptl_crystal_colour colorless
_exptl_crystal_density_diffrn 1.301
_exptl_crystal_description block
_exptl_crystal_F_000 784
_exptl_crystal_size_max 0.360
_exptl_crystal_size_mid 0.320
_exptl_crystal_size_min 0.250
_refine_diff_density_max 0.128
_refine_diff_density_min -0.120
_refine_diff_density_rms 0.028
_refine_ls_abs_structure_details
;
 Flack x determined using 1380 quotients [(I+)-(I-)]/[(I+)+(I-)]
 (Parsons and Flack (2004), Acta Cryst. A60, s61).
;
_refine_ls_abs_structure_Flack 0.02(6)
_refine_ls_extinction_coef 0.0152(9)
_refine_ls_extinction_expression Fc^*^=kFc[1+0.001xFc^2^\l^3^/sin(2\q)]^-1/4^
_refine_ls_extinction_method SHELXL
_refine_ls_goodness_of_fit_ref 1.042
_refine_ls_hydrogen_treatment constr
_refine_ls_matrix_type full
_refine_ls_number_parameters 240
_refine_ls_number_reflns 3461
_refine_ls_number_restraints 0
_refine_ls_restrained_S_all 1.042
_refine_ls_R_factor_all 0.0315
_refine_ls_R_factor_gt 0.0304
_refine_ls_shift/su_max 0.000
_refine_ls_shift/su_mean 0.000
_refine_ls_structure_factor_coef Fsqd
_refine_ls_weighting_details 'w=1/[\s^2^(Fo^2^)+(0.0554P)^2^+0.1259P] where P=(Fo^2^+2Fc^2^)/3'
_refine_ls_weighting_scheme calc
_refine_ls_wR_factor_gt 0.0855
_refine_ls_wR_factor_ref 0.0868
_reflns_Friedel_coverage 0.729
_reflns_Friedel_fraction_full 0.995
_reflns_Friedel_fraction_max 0.973
_reflns_number_gt 3343
_reflns_number_total 3461
_reflns_threshold_expression 'I > 2\s(I)'
_cod_data_source_file ol5033738_si_003.cif
_cod_data_source_block shelxl
_cod_depositor_comments 'Adding full bibliography for 1518464--1518465.cif.'
_cod_database_code 1518464
_shelx_space_group_comment
;
The symmetry employed for this shelxl refinement is uniquely defined
by the following loop, which should always be used as a source of
symmetry information in preference to the above space-group names.
They are only intended as comments.
;
_shelx_estimated_absorpt_t_min 0.756
_shelx_estimated_absorpt_t_max 0.821
_shelxl_version_number 2013-4

loop_
_space_group_symop_operation_xyz
'x, y, z'
'-x+1/2, -y, z+1/2'
'x+1/2, -y+1/2, -z'
'-x, y+1/2, -z+1/2'

loop_
_atom_site_label
_atom_site_type_symbol
_atom_site_fract_x
_atom_site_fract_y
_atom_site_fract_z
_atom_site_U_iso_or_equiv
_atom_site_adp_type
_atom_site_occupancy
_atom_site_site_symmetry_order
_atom_site_calc_flag
_atom_site_refinement_flags_posn
_atom_site_refinement_flags_adp
O3 O 0.69793(16) 0.25679(10) 0.86008(8) 0.0448(3) Uani 1 1 d . .
O1 O 0.75727(18) 0.00662(11) 0.84977(9) 0.0544(4) Uani 1 1 d . .
H1 H 0.8030 -0.0435 0.8302 0.082 Uiso 1 1 calc R U
O2 O 0.58821(16) 0.12881(11) 0.59323(8) 0.0492(4) Uani 1 1 d . .
O4 O 0.42886(19) 0.05680(14) 0.82588(10) 0.0649(5) Uani 1 1 d . .
O5 O 0.48489(18) 0.15913(13) 0.93242(9) 0.0597(4) Uani 1 1 d . .
O6 O 0.8644(2) -0.09533(13) 0.71319(13) 0.0732(5) Uani 1 1 d . .
O7 O 0.5156(3) 0.35241(13) 0.58187(11) 0.0859(7) Uani 1 1 d . .
H7 H 0.5020 0.4115 0.6019 0.129 Uiso 1 1 calc R U
C5 C 0.6314(2) 0.17369(13) 0.81442(10) 0.0372(4) Uani 1 1 d . .
C2 C 0.7210(2) 0.05696(14) 0.70632(11) 0.0409(4) Uani 1 1 d . .
C4 C 0.6003(2) 0.22170(13) 0.72744(10) 0.0371(4) Uani 1 1 d . .
C6 C 0.5037(2) 0.12349(14) 0.85729(11) 0.0416(4) Uani 1 1 d . .
C1 C 0.7565(2) 0.09260(14) 0.79298(11) 0.0400(4) Uani 1 1 d . .
C10 C 0.7286(2) 0.30351(15) 0.72452(11) 0.0455(5) Uani 1 1 d . .
H10A H 0.7877 0.2938 0.6756 0.055 Uiso 1 1 calc R U
H10B H 0.6924 0.3761 0.7259 0.055 Uiso 1 1 calc R U
C16 C 0.4201(3) 0.27779(18) 0.61943(13) 0.0613(6) Uani 1 1 d . .
H16 H 0.3191 0.3014 0.6111 0.074 Uiso 1 1 calc R U
C3 C 0.6327(2) 0.12902(13) 0.67134(10) 0.0377(4) Uani 1 1 d . .
C15 C 0.4494(2) 0.26970(17) 0.71166(12) 0.0488(5) Uani 1 1 d . .
H15A H 0.4442 0.3400 0.7362 0.059 Uiso 1 1 calc R U
H15B H 0.3752 0.2255 0.7371 0.059 Uiso 1 1 calc R U
C11 C 0.8151(2) 0.27706(15) 0.80204(12) 0.0456(4) Uani 1 1 d . .
H11 H 0.8796 0.3352 0.8194 0.055 Uiso 1 1 calc R U
C12 C 0.8937(2) 0.16810(16) 0.79949(13) 0.0485(5) Uani 1 1 d . .
C8 C 0.7832(2) -0.03975(16) 0.67127(14) 0.0525(5) Uani 1 1 d . .
C17 C 0.4414(3) 0.17113(18) 0.57597(12) 0.0555(5) Uani 1 1 d . .
C14 C 1.0029(3) 0.1579(2) 0.72857(17) 0.0646(6) Uani 1 1 d . .
H14A H 1.0737 0.2141 0.7321 0.097 Uiso 1 1 calc R U
H14B H 0.9517 0.1629 0.6772 0.097 Uiso 1 1 calc R U
H14C H 1.0516 0.0904 0.7319 0.097 Uiso 1 1 calc R U
C18 C 0.4383(4) 0.1834(3) 0.48333(15) 0.0850(9) Uani 1 1 d . .
H18A H 0.4527 0.1152 0.4580 0.127 Uiso 1 1 calc R U
H18B H 0.5149 0.2310 0.4665 0.127 Uiso 1 1 calc R U
H18C H 0.3455 0.2119 0.4668 0.127 Uiso 1 1 calc R U
C7 C 0.3653(3) 0.1109(3) 0.97795(16) 0.0774(8) Uani 1 1 d . .
H7A H 0.3597 0.1423 1.0316 0.116 Uiso 1 1 calc R U
H7B H 0.3821 0.0358 0.9831 0.116 Uiso 1 1 calc R U
H7C H 0.2751 0.1228 0.9493 0.116 Uiso 1 1 calc R U
C13 C 0.9743(3) 0.1512(2) 0.88090(17) 0.0706(7) Uani 1 1 d . .
H13A H 1.0236 0.0837 0.8799 0.106 Uiso 1 1 calc R U
H13B H 0.9053 0.1522 0.9253 0.106 Uiso 1 1 calc R U
H13C H 1.0446 0.2070 0.8886 0.106 Uiso 1 1 calc R U
C19 C 0.3330(3) 0.0880(2) 0.60491(19) 0.0751(8) Uani 1 1 d . .
H19A H 0.3374 0.0824 0.6637 0.113 Uiso 1 1 calc R U
H19B H 0.3568 0.0205 0.5808 0.113 Uiso 1 1 calc R U
H19C H 0.2361 0.1085 0.5886 0.113 Uiso 1 1 calc R U
C9 C 0.7452(4) -0.0720(3) 0.58549(19) 0.0930(11) Uani 1 1 d . .
H9A H 0.7963 -0.1363 0.5717 0.139 Uiso 1 1 calc R U
H9B H 0.7731 -0.0164 0.5481 0.139 Uiso 1 1 calc R U
H9C H 0.6417 -0.0839 0.5816 0.139 Uiso 1 1 calc R U

loop_
_atom_site_aniso_label
_atom_site_aniso_U_11
_atom_site_aniso_U_22
_atom_site_aniso_U_33
_atom_site_aniso_U_23
_atom_site_aniso_U_13
_atom_site_aniso_U_12
O3 0.0522(8) 0.0457(6) 0.0365(6) -0.0048(5) 0.0011(6) -0.0130(6)
O1 0.0592(9) 0.0464(7) 0.0575(8) 0.0165(6) -0.0052(7) -0.0019(6)
O2 0.0563(8) 0.0560(7) 0.0353(6) -0.0110(6) -0.0023(6) 0.0110(7)
O4 0.0649(10) 0.0699(9) 0.0598(9) -0.0155(7) 0.0156(8) -0.0314(8)
O5 0.0623(9) 0.0760(9) 0.0408(7) -0.0079(7) 0.0157(7) -0.0198(8)
O6 0.0667(11) 0.0576(9) 0.0954(13) -0.0051(9) -0.0022(10) 0.0258(8)
O7 0.151(2) 0.0518(8) 0.0546(9) 0.0064(7) -0.0061(11) 0.0077(11)
C5 0.0410(9) 0.0374(8) 0.0331(7) -0.0022(7) 0.0007(7) -0.0045(7)
C2 0.0381(9) 0.0392(9) 0.0455(9) -0.0037(7) 0.0044(7) 0.0008(7)
C4 0.0432(10) 0.0357(8) 0.0323(8) -0.0017(6) 0.0021(7) 0.0019(7)
C6 0.0446(10) 0.0412(8) 0.0389(8) 0.0003(7) 0.0045(7) -0.0030(8)
C1 0.0384(9) 0.0391(8) 0.0424(9) 0.0066(7) -0.0007(7) -0.0021(7)
C10 0.0578(12) 0.0376(8) 0.0409(9) 0.0024(7) 0.0067(9) -0.0053(8)
C16 0.0744(16) 0.0594(13) 0.0500(11) -0.0052(10) -0.0151(11) 0.0243(12)
C3 0.0380(9) 0.0397(8) 0.0354(8) -0.0043(7) 0.0030(7) 0.0005(7)
C15 0.0528(12) 0.0489(10) 0.0448(10) -0.0091(8) -0.0032(9) 0.0142(9)
C11 0.0487(11) 0.0449(9) 0.0430(9) -0.0003(7) 0.0020(8) -0.0133(8)
C12 0.0383(10) 0.0531(11) 0.0540(11) 0.0046(9) -0.0021(8) -0.0074(8)
C8 0.0438(11) 0.0456(9) 0.0682(13) -0.0073(9) 0.0064(9) 0.0078(8)
C17 0.0596(13) 0.0628(12) 0.0442(10) -0.0101(9) -0.0146(9) 0.0148(10)
C14 0.0439(12) 0.0653(13) 0.0847(16) -0.0027(11) 0.0137(12) -0.0078(11)
C18 0.114(2) 0.0957(19) 0.0453(12) -0.0135(12) -0.0250(14) 0.0258(19)
C7 0.0761(18) 0.100(2) 0.0565(13) -0.0031(13) 0.0308(13) -0.0221(15)
C13 0.0587(15) 0.0732(15) 0.0799(16) 0.0077(13) -0.0280(12) -0.0116(12)
C19 0.0616(15) 0.0800(16) 0.0837(18) -0.0248(14) -0.0134(13) 0.0008(13)
C9 0.117(3) 0.0815(17) 0.0801(18) -0.0383(15) -0.0045(18) 0.0429(19)

loop_
_atom_type_symbol
_atom_type_description
_atom_type_scat_dispersion_real
_atom_type_scat_dispersion_imag
_atom_type_scat_source
C C 0.0181 0.0091 'International Tables Vol C Tables 4.2.6.8 and 6.1.1.4'
H H 0.0000 0.0000 'International Tables Vol C Tables 4.2.6.8 and 6.1.1.4'
O O 0.0492 0.0322 'International Tables Vol C Tables 4.2.6.8 and 6.1.1.4'

loop_
_geom_angle_atom_site_label_1
_geom_angle_atom_site_label_2
_geom_angle_atom_site_label_3
_geom_angle
C5 O3 C11 96.00(13)
C1 O1 H1 109.5
C3 O2 C17 117.36(14)
C6 O5 C7 115.56(18)
C16 O7 H7 109.5
O3 C5 C6 113.54(14)
O3 C5 C4 105.58(13)
C6 C5 C4 116.21(16)
O3 C5 C1 106.36(14)
C6 C5 C1 113.43(14)
C4 C5 C1 100.43(13)
C3 C2 C8 129.16(18)
C3 C2 C1 108.97(15)
C8 C2 C1 121.83(17)
C3 C4 C15 112.34(15)
C3 C4 C10 110.01(14)
C15 C4 C10 114.45(16)
C3 C4 C5 102.40(14)
C15 C4 C5 117.92(15)
C10 C4 C5 98.33(14)
O4 C6 O5 124.17(19)
O4 C6 C5 122.75(17)
O5 C6 C5 113.08(16)
O1 C1 C2 112.47(15)
O1 C1 C5 110.60(15)
C2 C1 C5 104.05(14)
O1 C1 C12 114.16(16)
C2 C1 C12 114.24(15)
C5 C1 C12 100.04(14)
C11 C10 C4 102.79(14)
C11 C10 H10A 111.2
C4 C10 H10A 111.2
C11 C10 H10B 111.2
C4 C10 H10B 111.2
H10A C10 H10B 109.1
O7 C16 C17 107.56(19)
O7 C16 C15 111.1(2)
C17 C16 C15 111.99(18)
O7 C16 H16 108.7
C17 C16 H16 108.7
C15 C16 H16 108.7
O2 C3 C2 125.96(15)
O2 C3 C4 121.20(15)
C2 C3 C4 112.47(15)
C4 C15 C16 110.46(17)
C4 C15 H15A 109.6
C16 C15 H15A 109.6
C4 C15 H15B 109.6
C16 C15 H15B 109.6
H15A C15 H15B 108.1
O3 C11 C10 101.15(16)
O3 C11 C12 101.84(14)
C10 C11 C12 114.29(17)
O3 C11 H11 112.8
C10 C11 H11 112.8
C12 C11 H11 112.8
C13 C12 C14 109.1(2)
C13 C12 C11 108.86(19)
C14 C12 C11 113.38(17)
C13 C12 C1 110.97(17)
C14 C12 C1 114.69(17)
C11 C12 C1 99.48(15)
O6 C8 C2 119.5(2)
O6 C8 C9 120.4(2)
C2 C8 C9 120.1(2)
O2 C17 C19 106.77(19)
O2 C17 C18 104.1(2)
C19 C17 C18 111.6(2)
O2 C17 C16 110.14(18)
C19 C17 C16 112.2(2)
C18 C17 C16 111.7(2)
C12 C14 H14A 109.5
C12 C14 H14B 109.5
H14A C14 H14B 109.5
C12 C14 H14C 109.5
H14A C14 H14C 109.5
H14B C14 H14C 109.5
C17 C18 H18A 109.5
C17 C18 H18B 109.5
H18A C18 H18B 109.5
C17 C18 H18C 109.5
H18A C18 H18C 109.5
H18B C18 H18C 109.5
O5 C7 H7A 109.5
O5 C7 H7B 109.5
H7A C7 H7B 109.5
O5 C7 H7C 109.5
H7A C7 H7C 109.5
H7B C7 H7C 109.5
C12 C13 H13A 109.5
C12 C13 H13B 109.5
H13A C13 H13B 109.5
C12 C13 H13C 109.5
H13A C13 H13C 109.5
H13B C13 H13C 109.5
C17 C19 H19A 109.5
C17 C19 H19B 109.5
H19A C19 H19B 109.5
C17 C19 H19C 109.5
H19A C19 H19C 109.5
H19B C19 H19C 109.5
C8 C9 H9A 109.5
C8 C9 H9B 109.5
H9A C9 H9B 109.5
C8 C9 H9C 109.5
H9A C9 H9C 109.5
H9B C9 H9C 109.5

loop_
_geom_bond_atom_site_label_1
_geom_bond_atom_site_label_2
_geom_bond_distance
O3 C5 1.419(2)
O3 C11 1.452(2)
O1 C1 1.422(2)
O1 H1 0.8200
O2 C3 1.336(2)
O2 C17 1.471(3)
O4 C6 1.197(2)
O5 C6 1.314(2)
O5 C7 1.454(3)
O6 C8 1.227(3)
O7 C16 1.419(3)
O7 H7 0.8200
C5 C6 1.500(3)
C5 C4 1.566(2)
C5 C1 1.571(3)
C2 C3 1.340(3)
C2 C8 1.458(3)
C2 C1 1.516(2)
C4 C3 1.509(2)
C4 C15 1.528(3)
C4 C10 1.560(3)
C1 C12 1.576(3)
C10 C11 1.527(3)
C10 H10A 0.9700
C10 H10B 0.9700
C16 C17 1.528(3)
C16 C15 1.529(3)
C16 H16 0.9800
C15 H15A 0.9700
C15 H15B 0.9700
C11 C12 1.546(3)
C11 H11 0.9800
C12 C13 1.532(3)
C12 C14 1.532(3)
C8 C9 1.495(4)
C17 C19 1.515(4)
C17 C18 1.517(3)
C14 H14A 0.9600
C14 H14B 0.9600
C14 H14C 0.9600
C18 H18A 0.9600
C18 H18B 0.9600
C18 H18C 0.9600
C7 H7A 0.9600
C7 H7B 0.9600
C7 H7C 0.9600
C13 H13A 0.9600
C13 H13B 0.9600
C13 H13C 0.9600
C19 H19A 0.9600
C19 H19B 0.9600
C19 H19C 0.9600
C9 H9A 0.9600
C9 H9B 0.9600
C9 H9C 0.9600

loop_
_geom_hbond_atom_site_label_D
_geom_hbond_atom_site_label_H
_geom_hbond_atom_site_label_A
_geom_hbond_distance_DH
_geom_hbond_distance_HA
_geom_hbond_distance_DA
_geom_hbond_angle_DHA
_geom_hbond_site_symmetry_A
O1 H1 O6 0.82 2.09 2.747(2) 136.9 .
O7 H7 O4 0.82 2.26 3.018(3) 153.6 4_656

loop_
_geom_torsion_atom_site_label_1
_geom_torsion_atom_site_label_2
_geom_torsion_atom_site_label_3
_geom_torsion_atom_site_label_4
_geom_torsion
C11 O3 C5 C6 176.64(16)
C11 O3 C5 C4 -54.93(16)
C11 O3 C5 C1 51.20(16)
O3 C5 C4 C3 142.16(14)
C6 C5 C4 C3 -91.01(17)
C1 C5 C4 C3 31.76(16)
O3 C5 C4 C15 -93.99(18)
C6 C5 C4 C15 32.8(2)
C1 C5 C4 C15 155.61(15)
O3 C5 C4 C10 29.45(17)
C6 C5 C4 C10 156.27(14)
C1 C5 C4 C10 -80.95(15)
C7 O5 C6 O4 0.8(3)
C7 O5 C6 C5 -178.2(2)
O3 C5 C6 O4 175.21(19)
C4 C5 C6 O4 52.5(3)
C1 C5 C6 O4 -63.2(2)
O3 C5 C6 O5 -5.8(2)
C4 C5 C6 O5 -128.53(18)
C1 C5 C6 O5 115.79(18)
C3 C2 C1 O1 139.89(17)
C8 C2 C1 O1 -42.1(2)
C3 C2 C1 C5 20.16(19)
C8 C2 C1 C5 -161.88(16)
C3 C2 C1 C12 -87.9(2)
C8 C2 C1 C12 90.1(2)
O3 C5 C1 O1 97.48(16)
C6 C5 C1 O1 -28.0(2)
C4 C5 C1 O1 -152.73(15)
O3 C5 C1 C2 -141.52(14)
C6 C5 C1 C2 92.97(17)
C4 C5 C1 C2 -31.73(16)
O3 C5 C1 C12 -23.22(17)
C6 C5 C1 C12 -148.73(15)
C4 C5 C1 C12 86.57(15)
C3 C4 C10 C11 -99.73(17)
C15 C4 C10 C11 132.68(16)
C5 C4 C10 C11 6.78(17)
C17 O2 C3 C2 147.3(2)
C17 O2 C3 C4 -40.2(2)
C8 C2 C3 O2 -3.5(3)
C1 C2 C3 O2 174.30(17)
C8 C2 C3 C4 -176.50(18)
C1 C2 C3 C4 1.3(2)
C15 C4 C3 O2 37.0(2)
C10 C4 C3 O2 -91.7(2)
C5 C4 C3 O2 164.51(17)
C15 C4 C3 C2 -149.58(17)
C10 C4 C3 C2 81.68(19)
C5 C4 C3 C2 -22.1(2)
C3 C4 C15 C16 -42.2(2)
C10 C4 C15 C16 84.2(2)
C5 C4 C15 C16 -160.94(17)
O7 C16 C15 C4 -66.6(2)
C17 C16 C15 C4 53.7(3)
C5 O3 C11 C10 58.09(15)
C5 O3 C11 C12 -59.92(16)
C4 C10 C11 O3 -39.97(17)
C4 C10 C11 C12 68.60(19)
O3 C11 C12 C13 -71.19(19)
C10 C11 C12 C13 -179.34(17)
O3 C11 C12 C14 167.19(17)
C10 C11 C12 C14 59.0(2)
O3 C11 C12 C1 44.94(17)
C10 C11 C12 C1 -63.21(19)
O1 C1 C12 C13 -16.4(3)
C2 C1 C12 C13 -147.85(19)
C5 C1 C12 C13 101.7(2)
O1 C1 C12 C14 107.7(2)
C2 C1 C12 C14 -23.7(2)
C5 C1 C12 C14 -134.16(19)
O1 C1 C12 C11 -130.96(17)
C2 C1 C12 C11 97.64(18)
C5 C1 C12 C11 -12.86(17)
C3 C2 C8 O6 178.9(2)
C1 C2 C8 O6 1.4(3)
C3 C2 C8 C9 -2.5(4)
C1 C2 C8 C9 180.0(2)
C3 O2 C17 C19 -74.4(2)
C3 O2 C17 C18 167.4(2)
C3 O2 C17 C16 47.6(2)
O7 C16 C17 O2 67.4(2)
C15 C16 C17 O2 -54.9(3)
O7 C16 C17 C19 -173.82(19)
C15 C16 C17 C19 63.9(3)
O7 C16 C17 C18 -47.7(3)
C15 C16 C17 C18 -170.0(2)
